data_4038950
loop_
_publ_author_name
'Langis-Barsetti, Sophie'
'Maris, Thierry'
'Wuest, James D.'

_publ_section_title
;
 Molecular Organization of 2,1,3-Benzothiadiazoles in the Solid State.
;
_journal_name_full 'The Journal of organic chemistry'
_journal_page_first 5034
_journal_page_last 5045
_journal_paper_doi 10.1021/acs.joc.6b02778
_journal_volume 82
_journal_year 2017
_chemical_formula_moiety 'C20 H8 N6 S3'
_chemical_formula_sum 'C20 H8 N6 S3'
_chemical_formula_weight 428.50
_chemical_name_systematic
;
6,16,25-trithia-5,7,15,17,24,26-hexaazaoctacyclo
[9.9.9.02,10.04,8.012,20.014,18.021,29.023,27]nonacosa
-2,4,7,9,12,14,17,19,21,23,26,28-dodecaene 
dimethyl sulfoxide solvate
;
_space_group_crystal_system tetragonal
_space_group_IT_number 122
_space_group_name_Hall 'I -4 2bw'
_space_group_name_H-M_alt 'I -4 2 d'
_atom_sites_solution_hydrogens geom
_atom_sites_solution_primary dual
_audit_creation_date 2016-10-31
_audit_creation_method
;
Olex2 1.2
(compiled 2016.09.09 svn.r3337 for OlexSys, GUI svn.r5227)
;
_cell_angle_alpha 90
_cell_angle_beta 90
_cell_angle_gamma 90
_cell_formula_units_Z 8
_cell_length_a 16.3407(3)
_cell_length_b 16.3407(3)
_cell_length_c 19.0557(4)
_cell_measurement_reflns_used 9588
_cell_measurement_temperature 100
_cell_measurement_theta_max 60.621
_cell_measurement_theta_min 4.710
_cell_volume 5088.22(17)
_computing_cell_refinement
;
SAINT (2013) V8.34A; Integration Software for Single Crystal Data.
Bruker AXS Inc., Madison, WI 53719-1173.
;
_computing_data_collection
;
APEX 2 (2013) Bruker AXS Inc., Madison, WI 53719-1173.
;
_computing_data_reduction
;
SAINT (2013) V8.34A; Integration Software for Single Crystal Data.
Bruker AXS Inc., Madison, WI 53719-1173.
;
_computing_molecular_graphics 'Olex2 (Dolomanov et al., 2009)'
_computing_publication_material 'Olex2 (Dolomanov et al., 2009)'
_computing_structure_refinement 'ShelXL (Sheldrick, 2015)'
_computing_structure_solution 'ShelXT (Sheldrick, 2008)'
_diffrn_ambient_temperature 100
_diffrn_detector 'CMOS Area detector'
_diffrn_detector_area_resol_mean 10.24
_diffrn_detector_type 'Bruker Photon 100 CMOS Detector'
_diffrn_measured_fraction_theta_full 0.983
_diffrn_measured_fraction_theta_max 0.986
_diffrn_measurement_device 'k-geometry diffractometer'
_diffrn_measurement_device_type 'Bruker Venture Metaljet'
_diffrn_measurement_method '\w and \f scans'
_diffrn_radiation_collimation 'Focusing mirrors'
_diffrn_radiation_monochromator 'Helios MX Mirror Optics'
_diffrn_radiation_probe x-ray
_diffrn_radiation_type GaK\a
_diffrn_radiation_wavelength 1.34139
_diffrn_reflns_av_R_equivalents 0.0286
_diffrn_reflns_av_unetI/netI 0.0177
_diffrn_reflns_Laue_measured_fraction_full 0.983
_diffrn_reflns_Laue_measured_fraction_max 0.986
_diffrn_reflns_limit_h_max 21
_diffrn_reflns_limit_h_min -21
_diffrn_reflns_limit_k_max 16
_diffrn_reflns_limit_k_min -21
_diffrn_reflns_limit_l_max 23
_diffrn_reflns_limit_l_min -24
_diffrn_reflns_number 27446
_diffrn_reflns_point_group_measured_fraction_full 0.983
_diffrn_reflns_point_group_measured_fraction_max 0.987
_diffrn_reflns_theta_full 53.594
_diffrn_reflns_theta_max 60.592
_diffrn_reflns_theta_min 3.099
_diffrn_source 'Metal Jet'
_diffrn_source_target Ga
_diffrn_source_type 'Gallium Liquid Metal Jet Source'
_exptl_absorpt_coefficient_mu 1.816
_exptl_absorpt_correction_T_max 0.7519
_exptl_absorpt_correction_T_min 0.6605
_exptl_absorpt_correction_type multi-scan
_exptl_absorpt_process_details
;
SADABS-2014/2 (Bruker,2014/2) was used for absorption correction.
wR2(int) was 0.1033 before and 0.0536 after correction.
The Ratio of minimum to maximum transmission is 0.8784.
The \l/2 correction factor is 0.00150.
;
_exptl_crystal_colour 'clear light Colorless'
_exptl_crystal_colour_lustre clear
_exptl_crystal_colour_modifier light
_exptl_crystal_colour_primary colourless
_exptl_crystal_density_diffrn 1.119
_exptl_crystal_description block
_exptl_crystal_F_000 1744
_exptl_crystal_recrystallization_method DMSO/DMSO-d6
_exptl_crystal_size_max 0.203
_exptl_crystal_size_mid 0.075
_exptl_crystal_size_min 0.057
_refine_diff_density_max 0.386
_refine_diff_density_min -0.235
_refine_diff_density_rms 0.063
_refine_ls_abs_structure_details
;
 Flack x determined using 1209 quotients [(I+)-(I-)]/[(I+)+(I-)]
 (Parsons, Flack and Wagner, Acta Cryst. B69 (2013) 249-259).
;
_refine_ls_abs_structure_Flack 0.001(5)
_refine_ls_extinction_coef .
_refine_ls_extinction_method none
_refine_ls_goodness_of_fit_ref 1.106
_refine_ls_hydrogen_treatment constr
_refine_ls_matrix_type full
_refine_ls_number_parameters 132
_refine_ls_number_reflns 2898
_refine_ls_number_restraints 0
_refine_ls_restrained_S_all 1.106
_refine_ls_R_factor_all 0.0377
_refine_ls_R_factor_gt 0.0360
_refine_ls_shift/su_max 0.001
_refine_ls_shift/su_mean 0.000
_refine_ls_structure_factor_coef Fsqd
_refine_ls_weighting_details 'w=1/[\s^2^(Fo^2^)+(0.0736P)^2^+1.3446P] where P=(Fo^2^+2Fc^2^)/3'
_refine_ls_weighting_scheme calc
_refine_ls_wR_factor_gt 0.1051
_refine_ls_wR_factor_ref 0.1066
_reflns_Friedel_coverage 0.818
_reflns_Friedel_fraction_full 0.984
_reflns_Friedel_fraction_max 0.988
_reflns_number_gt 2767
_reflns_number_total 2898
_reflns_threshold_expression 'I > 2\s(I)'
_cod_data_source_file jo6b02778_si_007.cif
_cod_data_source_block jw1790_sq
_cod_original_cell_volume 5088.2(2)
_cod_database_code 4038950

loop_
_space_group_symop_id
_space_group_symop_operation_xyz
1 'x, y, z'
2 '-x, -y, z'
3 'y, -x, -z'
4 '-y, x, -z'
5 '-x+1/2, y, -z+3/4'
6 'x+1/2, -y, -z+3/4'
7 '-y+1/2, -x, z+3/4'
8 'y+1/2, x, z+3/4'
9 'x+1/2, y+1/2, z+1/2'
10 '-x+1/2, -y+1/2, z+1/2'
11 'y+1/2, -x+1/2, -z+1/2'
12 '-y+1/2, x+1/2, -z+1/2'
13 '-x+1, y+1/2, -z+5/4'
14 'x+1, -y+1/2, -z+5/4'
15 '-y+1, -x+1/2, z+5/4'
16 'y+1, x+1/2, z+5/4'

loop_
_atom_site_label
_atom_site_type_symbol
_atom_site_fract_x
_atom_site_fract_y
_atom_site_fract_z
_atom_site_U_iso_or_equiv
_atom_site_adp_type
_atom_site_occupancy
_atom_site_site_symmetry_order
_atom_site_calc_flag
_atom_site_refinement_flags_posn
_atom_site_refinement_flags_adp
_atom_site_refinement_flags_occupancy
_atom_site_disorder_assembly
_atom_site_disorder_group
S1 S 0.11334(6) 0.750000 0.625000 0.0611(4) Uani 1 2 d S T P . .
S2 S 0.67623(5) 0.44207(4) 0.68266(4) 0.0434(2) Uani 1 1 d . . . . .
N1 N 0.17607(14) 0.72902(15) 0.56163(17) 0.0520(7) Uani 1 1 d . . . . .
N2 N 0.64210(16) 0.51014(13) 0.73692(12) 0.0409(5) Uani 1 1 d . . . . .
N3 N 0.64286(14) 0.47768(13) 0.60879(11) 0.0355(5) Uani 1 1 d . . . . .
C1 C 0.25220(16) 0.73808(14) 0.58901(18) 0.0408(6) Uani 1 1 d . . . . .
C2 C 0.32635(16) 0.72633(14) 0.55214(14) 0.0359(5) Uani 1 1 d . . . . .
H2 H 0.326791 0.710223 0.504236 0.043 Uiso 1 1 calc R . . . .
C3 C 0.39726(14) 0.73914(14) 0.58832(13) 0.0294(5) Uani 1 1 d . . . . .
C4 C 0.48346(13) 0.73245(13) 0.55803(12) 0.0274(4) Uani 1 1 d . . . . .
H4 H 0.483424 0.719304 0.506776 0.033 Uiso 1 1 calc R . . . .
C5 C 0.52711(12) 0.66786(14) 0.60158(11) 0.0262(4) Uani 1 1 d . . . . .
C6 C 0.52614(13) 0.68708(14) 0.67579(12) 0.0274(4) Uani 1 1 d . . . . .
C7 C 0.56209(15) 0.63750(14) 0.72335(12) 0.0311(5) Uani 1 1 d . . . . .
H7 H 0.560937 0.650340 0.771966 0.037 Uiso 1 1 calc R . . . .
C8 C 0.60165(15) 0.56571(15) 0.69879(13) 0.0322(5) Uani 1 1 d . . . . .
C9 C 0.60284(12) 0.54732(14) 0.62439(12) 0.0284(4) Uani 1 1 d . . . . .
C10 C 0.56421(13) 0.60034(14) 0.57555(11) 0.0273(4) Uani 1 1 d . . . . .
H10 H 0.564394 0.588909 0.526673 0.033 Uiso 1 1 calc R . . . .

loop_
_atom_site_aniso_label
_atom_site_aniso_U_11
_atom_site_aniso_U_22
_atom_site_aniso_U_33
_atom_site_aniso_U_23
_atom_site_aniso_U_13
_atom_site_aniso_U_12
S1 0.0242(4) 0.0518(6) 0.1072(10) -0.0240(6) 0.000 0.000
S2 0.0539(4) 0.0267(3) 0.0497(4) 0.0010(2) -0.0071(3) 0.0065(3)
N1 0.0275(10) 0.0397(13) 0.089(2) -0.0192(13) -0.0088(12) 0.0023(9)
N2 0.0503(13) 0.0282(10) 0.0441(11) 0.0014(9) -0.0085(10) -0.0014(9)
N3 0.0376(10) 0.0252(9) 0.0437(11) -0.0015(8) -0.0005(9) 0.0009(8)
C1 0.0277(10) 0.0221(10) 0.0725(18) -0.0108(10) -0.0063(12) 0.0003(9)
C2 0.0330(12) 0.0241(10) 0.0506(14) -0.0117(9) -0.0096(10) 0.0033(9)
C3 0.0253(10) 0.0222(10) 0.0407(12) -0.0078(8) -0.0013(9) 0.0007(8)
C4 0.0258(10) 0.0262(10) 0.0303(10) -0.0059(8) -0.0028(8) 0.0026(8)
C5 0.0219(9) 0.0273(10) 0.0294(10) -0.0046(8) -0.0015(7) -0.0021(8)
C6 0.0237(9) 0.0269(10) 0.0317(10) -0.0057(8) 0.0014(8) -0.0035(8)
C7 0.0343(11) 0.0298(11) 0.0293(10) -0.0049(8) -0.0029(9) -0.0058(9)
C8 0.0323(12) 0.0258(11) 0.0384(11) -0.0009(9) -0.0029(9) -0.0047(9)
C9 0.0233(9) 0.0260(10) 0.0360(10) -0.0063(8) 0.0014(8) -0.0033(8)
C10 0.0237(9) 0.0281(10) 0.0301(9) -0.0057(8) 0.0001(8) -0.0019(8)

loop_
_atom_type_symbol
_atom_type_description
_atom_type_scat_dispersion_real
_atom_type_scat_dispersion_imag
_atom_type_scat_source
C C 0.0140 0.0070 'International Tables Vol C Tables 4.2.6.8 and 6.1.1.4'
H H 0.0000 0.0000 'International Tables Vol C Tables 4.2.6.8 and 6.1.1.4'
N N 0.0250 0.0140 'International Tables Vol C Tables 4.2.6.8 and 6.1.1.4'
S S 0.2920 0.4250 'International Tables Vol C Tables 4.2.6.8 and 6.1.1.4'

loop_
_geom_angle_atom_site_label_1
_geom_angle_atom_site_label_2
_geom_angle_atom_site_label_3
_geom_angle
_geom_angle_site_symmetry_1
_geom_angle_site_symmetry_3
N1 S1 N1 101.53(19) . 14_465
N2 S2 N3 101.10(11) . .
C1 N1 S1 105.7(2) . .
C8 N2 S2 106.85(18) . .
C9 N3 S2 106.01(17) . .
N1 C1 C1 113.55(19) . 14_465
N1 C1 C2 125.4(3) . .
C2 C1 C1 121.01(16) . 14_465
C1 C2 H2 121.4 . .
C3 C2 C1 117.1(2) . .
C3 C2 H2 121.4 . .
C2 C3 C3 121.84(15) . 14_465
C2 C3 C4 125.6(2) . .
C3 C3 C4 112.60(12) 14_465 .
C3 C4 H4 112.6 . .
C5 C4 C3 106.03(18) . .
C5 C4 H4 112.6 . .
C6 C4 C3 106.55(18) 14_465 .
C6 C4 H4 112.6 14_465 .
C6 C4 C5 105.93(17) 14_465 .
C6 C5 C4 112.16(18) . .
C10 C5 C4 125.2(2) . .
C10 C5 C6 122.7(2) . .
C5 C6 C4 113.0(2) . 14_465
C7 C6 C4 125.6(2) . 14_465
C7 C6 C5 121.4(2) . .
C6 C7 H7 120.9 . .
C6 C7 C8 118.2(2) . .
C8 C7 H7 120.9 . .
N2 C8 C7 127.4(2) . .
N2 C8 C9 112.6(2) . .
C7 C8 C9 120.0(2) . .
N3 C9 C8 113.5(2) . .
N3 C9 C10 126.0(2) . .
C10 C9 C8 120.6(2) . .
C5 C10 C9 117.2(2) . .
C5 C10 H10 121.4 . .
C9 C10 H10 121.4 . .

loop_
_geom_bond_atom_site_label_1
_geom_bond_atom_site_label_2
_geom_bond_distance
_geom_bond_site_symmetry_2
S1 N1 1.621(3) .
S1 N1 1.621(3) 14_465
S2 N2 1.618(3) .
S2 N3 1.618(2) .
N1 C1 1.357(3) .
N2 C8 1.338(3) .
N3 C9 1.346(3) .
C1 C1 1.426(6) 14_465
C1 C2 1.414(4) .
C2 H2 0.9500 .
C2 C3 1.365(3) .
C3 C3 1.442(5) 14_465
C3 C4 1.526(3) .
C4 H4 1.0000 .
C4 C5 1.520(3) .
C4 C6 1.520(3) 14_465
C5 C6 1.449(3) .
C5 C10 1.353(3) .
C6 C7 1.350(3) .
C7 H7 0.9500 .
C7 C8 1.419(3) .
C8 C9 1.449(3) .
C9 C10 1.420(3) .
C10 H10 0.9500 .

loop_
_geom_hbond_atom_site_label_D
_geom_hbond_atom_site_label_H
_geom_hbond_atom_site_label_A
_geom_hbond_distance_DH
_geom_hbond_distance_HA
_geom_hbond_distance_DA
_geom_hbond_angle_DHA
_geom_hbond_site_symmetry_A
C4 H4 N3 1.00 2.61 3.557(3) 157.9 4_656

loop_
_geom_torsion_atom_site_label_1
_geom_torsion_atom_site_label_2
_geom_torsion_atom_site_label_3
_geom_torsion_atom_site_label_4
_geom_torsion
_geom_torsion_site_symmetry_1
_geom_torsion_site_symmetry_2
_geom_torsion_site_symmetry_3
_geom_torsion_site_symmetry_4
S1 N1 C1 C1 0.0(3) . . . 14_465
S1 N1 C1 C2 -179.6(2) . . . .
S2 N2 C8 C7 -179.0(2) . . . .
S2 N2 C8 C9 -0.6(3) . . . .
S2 N3 C9 C8 -1.0(2) . . . .
S2 N3 C9 C10 179.02(18) . . . .
N1 S1 N1 C1 0.00(13) 14_465 . . .
N1 C1 C2 C3 179.3(3) . . . .
N2 S2 N3 C9 0.58(18) . . . .
N2 C8 C9 N3 1.1(3) . . . .
N2 C8 C9 C10 -178.9(2) . . . .
N3 S2 N2 C8 0.0(2) . . . .
N3 C9 C10 C5 -179.8(2) . . . .
C1 C1 C2 C3 -0.3(4) 14_465 . . .
C1 C2 C3 C3 2.2(4) . . . 14_465
C1 C2 C3 C4 -178.0(2) . . . .
C2 C3 C4 C5 -121.4(2) . . . .
C2 C3 C4 C6 126.1(2) . . . 14_465
C3 C3 C4 C5 58.4(3) 14_465 . . .
C3 C3 C4 C6 -54.1(3) 14_465 . . 14_465
C3 C4 C5 C6 -55.9(2) . . . .
C3 C4 C5 C10 125.1(2) . . . .
C4 C5 C6 C4 -1.1(2) . . . 14_465
C4 C5 C6 C7 -179.7(2) . . . .
C4 C5 C10 C9 179.21(19) . . . .
C4 C6 C7 C8 -177.9(2) 14_465 . . .
C5 C6 C7 C8 0.4(3) . . . .
C6 C4 C5 C6 57.1(2) 14_465 . . .
C6 C4 C5 C10 -122.0(2) 14_465 . . .
C6 C5 C10 C9 0.3(3) . . . .
C6 C7 C8 N2 178.4(2) . . . .
C6 C7 C8 C9 0.1(3) . . . .
C7 C8 C9 N3 179.6(2) . . . .
C7 C8 C9 C10 -0.4(3) . . . .
C8 C9 C10 C5 0.2(3) . . . .
C10 C5 C6 C4 177.92(19) . . . 14_465
C10 C5 C6 C7 -0.6(3) . . . .
